data_4343453
loop_
_publ_author_name
'Huang, Chun-Zuo'
'Liu, Biao'
'Wen, Lei'
'Zhuang, Rong-Chuan'
'Zhao, Jing-Tai'
'Pan, Yuanming'
'Mi, Jin-Xiao'
'Huang, Ya-Xi'

_publ_section_title
;
 Dimensional Reduction From 2D Layer to 1D Band for Germanophosphates
 Induced by the &quot;Tailor Effect&quot; of Fluoride.
;
_journal_issue 14
_journal_name_full 'Inorganic chemistry'
_journal_page_first 6978
_journal_page_last 6985
_journal_paper_doi 10.1021/acs.inorgchem.5b00973
_journal_volume 54
_journal_year 2015
_chemical_formula_sum 'Fe Ge H3 K O10 P2'
_chemical_formula_weight 392.50
_space_group_crystal_system triclinic
_space_group_IT_number 2
_space_group_name_Hall '-P 1'
_space_group_name_H-M_alt 'P -1'
_symmetry_space_group_name_Hall '-P 1'
_symmetry_space_group_name_H-M 'P -1'
_atom_sites_solution_hydrogens difmap
_audit_creation_method SHELXL-2014/7
_cell_angle_alpha 102.384(3)
_cell_angle_beta 97.350(3)
_cell_angle_gamma 92.227(3)
_cell_formula_units_Z 1
_cell_length_a 4.4538(9)
_cell_length_b 6.2232(13)
_cell_length_c 7.8158(17)
_cell_measurement_reflns_used 2393
_cell_measurement_temperature 173(2)
_cell_measurement_theta_max 28.206
_cell_measurement_theta_min 2.695
_cell_volume 209.36(8)
_computing_cell_refinement 'SAINT (Bruker, 2001)'
_computing_data_collection 'SAINT (Bruker, 2001)'
_computing_data_reduction 'SAINT (Bruker, 2001)'
_computing_molecular_graphics 'DIAMOND (Brandenburg, 2005) '
_computing_publication_material 'SHELXL-2014/7 (Sheldrick, 2014) and WinGX (Farrugia, 2014)'
_computing_structure_refinement 'SHELXL-2014/7 (Sheldrick, 2014)'
_computing_structure_solution 'SHELXL-2014/7 (Sheldrick, 2014)'
_diffrn_ambient_temperature 173(2)
_diffrn_measured_fraction_theta_full 0.990
_diffrn_measured_fraction_theta_max 0.907
_diffrn_radiation_type MoK\a
_diffrn_radiation_wavelength 0.71073
_diffrn_reflns_av_R_equivalents 0.0126
_diffrn_reflns_av_unetI/netI 0.0205
_diffrn_reflns_laue_measured_fraction_full 0.990
_diffrn_reflns_laue_measured_fraction_max 0.907
_diffrn_reflns_limit_h_max 5
_diffrn_reflns_limit_h_min -5
_diffrn_reflns_limit_k_max 7
_diffrn_reflns_limit_k_min -8
_diffrn_reflns_limit_l_max 10
_diffrn_reflns_limit_l_min -9
_diffrn_reflns_number 2393
_diffrn_reflns_point_group_measured_fraction_full 0.990
_diffrn_reflns_point_group_measured_fraction_max 0.907
_diffrn_reflns_theta_full 25.242
_diffrn_reflns_theta_max 28.206
_diffrn_reflns_theta_min 2.695
_exptl_absorpt_coefficient_mu 6.241
_exptl_absorpt_correction_type multi-scan
_exptl_absorpt_process_details 'SMART (Bruker, 2001)'
_exptl_crystal_colour colorless
_exptl_crystal_density_diffrn 3.113
_exptl_crystal_density_method 'not measured'
_exptl_crystal_description prism
_exptl_crystal_F_000 190
_exptl_crystal_size_max 0.110
_exptl_crystal_size_mid 0.070
_exptl_crystal_size_min 0.040
_exptl_transmission_factor_max 0.779
_exptl_transmission_factor_min 0.598
_refine_diff_density_max 0.656
_refine_diff_density_min -0.458
_refine_diff_density_rms 0.136
_refine_ls_extinction_method none
_refine_ls_goodness_of_fit_ref 1.122
_refine_ls_hydrogen_treatment refxyz
_refine_ls_matrix_type full
_refine_ls_number_parameters 83
_refine_ls_number_reflns 935
_refine_ls_number_restraints 2
_refine_ls_restrained_S_all 1.121
_refine_ls_R_factor_all 0.0306
_refine_ls_R_factor_gt 0.0298
_refine_ls_shift/su_max 0.000
_refine_ls_shift/su_mean 0.000
_refine_ls_structure_factor_coef Fsqd
_refine_ls_weighting_details 'w=1/[\s^2^(Fo^2^)+(0.0273P)^2^+0.9706P] where P=(Fo^2^+2Fc^2^)/3'
_refine_ls_weighting_scheme calc
_refine_ls_wR_factor_gt 0.0701
_refine_ls_wR_factor_ref 0.0706
_reflns_Friedel_coverage 0.000
_reflns_number_gt 908
_reflns_number_total 935
_reflns_threshold_expression 'I > 2\s(I)'
_cod_data_source_file ic5b00973_si_002.cif
_cod_data_source_block P-1
_cod_depositor_comments
;
The following automatic conversions were performed:

'_exptl_absorpt_correction_type' value 'multi scan' changed to
'multi-scan' according to
/usr/data/users/saulius/crontab/automatic-downloads/rss-feeds/ACS/lib/dictionaries/cif_core.dic
dictionary named 'cif_core.dic' version 2.4.2 from 2011-04-26.

Automatic conversion script
Id: cif_fix_values 3271 2015-04-21 07:52:19Z andrius 

 Adding full bibliography for 4343450--4343453.cif.
;
_cod_database_code 4343453
_shelx_shelxl_version_number 2014/7
_shelx_space_group_comment
;
The symmetry employed for this shelxl refinement is uniquely defined
by the following loop, which should always be used as a source of
symmetry information in preference to the above space-group names.
They are only intended as comments.
;
_shelx_estimated_absorpt_t_min 0.547
_shelx_estimated_absorpt_t_max 0.788

loop_
_space_group_symop_operation_xyz
'x, y, z'
'-x, -y, -z'

loop_
_atom_site_label
_atom_site_type_symbol
_atom_site_fract_x
_atom_site_fract_y
_atom_site_fract_z
_atom_site_U_iso_or_equiv
_atom_site_adp_type
_atom_site_occupancy
_atom_site_site_symmetry_order
_atom_site_calc_flag
_atom_site_refinement_flags_posn
_atom_site_refinement_flags_adp
_atom_site_refinement_flags_occupancy
Ge1 Ge 0.5000 0.0000 0.5000 0.00722(15) Uani 1 2 d S . P
Fe1 Fe 0.5000 0.5000 0.5000 0.00823(18) Uani 1 2 d S . P
P1 P 0.0763(2) 0.29648(14) 0.72638(12) 0.0076(2) Uani 1 1 d . . .
O1 O 0.7699(6) 0.2546(4) 0.5959(3) 0.0099(5) Uani 1 1 d . . .
O2 O 0.0090(6) 0.3108(4) 0.9159(4) 0.0135(5) Uani 1 1 d D . .
O3 O 0.2420(6) 0.4999(4) 0.7005(4) 0.0119(5) Uani 1 1 d . . .
O4 O 0.2516(5) 0.0840(4) 0.6819(3) 0.0096(5) Uani 1 1 d . . .
O5 O 0.3113(5) 0.1768(4) 0.3628(3) 0.0099(5) Uani 1 1 d D . .
K1 K 0.4737(19) -0.0355(11) 0.9922(14) 0.0317(12) Uani 0.5 1 d . . P
HO2 H 0.02(4) 0.439(9) 0.970(19) 0.050 Uiso 0.5 1 d D U P
HO5 H 0.130(5) 0.151(11) 0.341(9) 0.050 Uiso 1 1 d D U .

loop_
_atom_site_aniso_label
_atom_site_aniso_U_11
_atom_site_aniso_U_22
_atom_site_aniso_U_33
_atom_site_aniso_U_23
_atom_site_aniso_U_13
_atom_site_aniso_U_12
Ge1 0.0068(2) 0.0066(2) 0.0088(3) 0.00252(19) 0.00122(19) 0.00100(17)
Fe1 0.0081(3) 0.0069(3) 0.0107(4) 0.0035(3) 0.0023(3) 0.0010(2)
P1 0.0076(4) 0.0074(4) 0.0076(4) 0.0016(3) 0.0009(3) 0.0008(3)
O1 0.0088(11) 0.0080(11) 0.0128(13) 0.0033(10) 0.0001(10) -0.0012(9)
O2 0.0207(14) 0.0115(12) 0.0089(13) 0.0017(10) 0.0050(11) 0.0016(10)
O3 0.0113(12) 0.0099(11) 0.0147(13) 0.0024(10) 0.0034(10) 0.0005(9)
O4 0.0088(11) 0.0103(11) 0.0107(13) 0.0037(10) 0.0021(10) 0.0028(9)
O5 0.0075(11) 0.0109(11) 0.0119(13) 0.0045(10) 0.0007(10) -0.0010(9)
K1 0.021(3) 0.059(4) 0.0259(18) 0.031(3) 0.0047(18) 0.008(2)

loop_
_atom_type_symbol
_atom_type_description
_atom_type_scat_dispersion_real
_atom_type_scat_dispersion_imag
_atom_type_scat_source
H H 0.0000 0.0000 'International Tables Vol C Tables 4.2.6.8 and 6.1.1.4'
Fe Fe 0.3463 0.8444 'International Tables Vol C Tables 4.2.6.8 and 6.1.1.4'
K K 0.2009 0.2494 'International Tables Vol C Tables 4.2.6.8 and 6.1.1.4'
Ge Ge 0.1547 1.8001 'International Tables Vol C Tables 4.2.6.8 and 6.1.1.4'
O O 0.0106 0.0060 'International Tables Vol C Tables 4.2.6.8 and 6.1.1.4'
P P 0.1023 0.0942 'International Tables Vol C Tables 4.2.6.8 and 6.1.1.4'

loop_
_geom_angle_atom_site_label_1
_geom_angle_atom_site_label_2
_geom_angle_atom_site_label_3
_geom_angle
_geom_angle_site_symmetry_1
_geom_angle_site_symmetry_3
O5 Ge1 O5 180.0 2_656 .
O5 Ge1 O1 84.08(11) 2_656 2_656
O5 Ge1 O1 95.92(11) . 2_656
O5 Ge1 O1 95.92(11) 2_656 .
O5 Ge1 O1 84.08(11) . .
O1 Ge1 O1 180.0 2_656 .
O5 Ge1 O4 92.74(11) 2_656 2_656
O5 Ge1 O4 87.26(11) . 2_656
O1 Ge1 O4 91.13(11) 2_656 2_656
O1 Ge1 O4 88.87(11) . 2_656
O5 Ge1 O4 87.26(11) 2_656 .
O5 Ge1 O4 92.74(11) . .
O1 Ge1 O4 88.87(11) 2_656 .
O1 Ge1 O4 91.13(11) . .
O4 Ge1 O4 180.0 2_656 .
O5 Ge1 K1 51.00(17) 2_656 2_657
O5 Ge1 K1 129.00(17) . 2_657
O1 Ge1 K1 101.16(10) 2_656 2_657
O1 Ge1 K1 78.84(10) . 2_657
O4 Ge1 K1 139.26(16) 2_656 2_657
O4 Ge1 K1 40.74(16) . 2_657
O5 Ge1 K1 129.00(17) 2_656 1_554
O5 Ge1 K1 51.00(17) . 1_554
O1 Ge1 K1 78.84(10) 2_656 1_554
O1 Ge1 K1 101.16(10) . 1_554
O4 Ge1 K1 40.74(16) 2_656 1_554
O4 Ge1 K1 139.26(16) . 1_554
K1 Ge1 K1 180.0 2_657 1_554
O5 Ge1 K1 48.10(17) 2_656 .
O5 Ge1 K1 131.90(17) . .
O1 Ge1 K1 94.30(11) 2_656 .
O1 Ge1 K1 85.70(11) . .
O4 Ge1 K1 139.38(16) 2_656 .
O4 Ge1 K1 40.62(16) . .
K1 Ge1 K1 6.97(14) 2_657 .
K1 Ge1 K1 173.03(14) 1_554 .
O5 Ge1 K1 131.90(17) 2_656 2_656
O5 Ge1 K1 48.10(17) . 2_656
O1 Ge1 K1 85.70(11) 2_656 2_656
O1 Ge1 K1 94.30(11) . 2_656
O4 Ge1 K1 40.62(16) 2_656 2_656
O4 Ge1 K1 139.38(16) . 2_656
K1 Ge1 K1 173.03(14) 2_657 2_656
K1 Ge1 K1 6.97(14) 1_554 2_656
K1 Ge1 K1 180.00(19) . 2_656
O3 Fe1 O3 180.0 . 2_666
O3 Fe1 O5 88.49(10) . 2_666
O3 Fe1 O5 91.51(10) 2_666 2_666
O3 Fe1 O5 91.51(10) . .
O3 Fe1 O5 88.49(10) 2_666 .
O5 Fe1 O5 180.0 2_666 .
O3 Fe1 O1 91.40(10) . 2_666
O3 Fe1 O1 88.60(10) 2_666 2_666
O5 Fe1 O1 71.05(9) 2_666 2_666
O5 Fe1 O1 108.95(9) . 2_666
O3 Fe1 O1 88.60(10) . .
O3 Fe1 O1 91.40(10) 2_666 .
O5 Fe1 O1 108.95(9) 2_666 .
O5 Fe1 O1 71.05(9) . .
O1 Fe1 O1 180.0 2_666 .
O3 P1 O2 114.09(15) . .
O3 P1 O4 113.55(15) . .
O2 P1 O4 105.02(15) . .
O3 P1 O1 107.97(14) . 1_455
O2 P1 O1 109.41(15) . 1_455
O4 P1 O1 106.49(14) . 1_455
O3 P1 K1 111.20(13) . 2_657
O2 P1 K1 60.1(2) . 2_657
O4 P1 K1 50.3(2) . 2_657
O1 P1 K1 140.14(12) 1_455 2_657
O3 P1 K1 118.28(14) . .
O2 P1 K1 60.7(2) . .
O4 P1 K1 46.6(2) . .
O1 P1 K1 132.69(13) 1_455 .
K1 P1 K1 7.52(17) 2_657 .
P1 O1 Ge1 133.07(15) 1_655 .
P1 O1 Fe1 127.41(14) 1_655 .
Ge1 O1 Fe1 99.08(11) . .
P1 O2 K1 123.7(2) . 2_557
P1 O2 K1 93.9(2) . 2_657
K1 O2 K1 96.3(2) 2_557 2_657
P1 O2 K1 94.1(2) . .
K1 O2 K1 89.1(3) 2_557 .
K1 O2 K1 8.60(18) 2_657 .
P1 O2 K1 119.6(2) . 1_455
K1 O2 K1 4.8(4) 2_557 1_455
K1 O2 K1 94.2(2) 2_657 1_455
K1 O2 K1 86.65(17) . 1_455
P1 O2 HO2 110(10) . .
K1 O2 HO2 114(10) 2_557 .
K1 O2 HO2 117(10) 2_657 .
K1 O2 HO2 125(10) . .
K1 O2 HO2 118(10) 1_455 .
P1 O3 Fe1 123.56(15) . .
P1 O3 K1 129.2(2) . 1_565
Fe1 O3 K1 104.20(18) . 1_565
P1 O4 Ge1 128.95(15) . .
P1 O4 K1 109.2(3) . .
Ge1 O4 K1 112.6(2) . .
P1 O4 K1 104.0(2) . 2_657
Ge1 O4 K1 112.5(2) . 2_657
K1 O4 K1 9.9(2) . 2_657
Ge1 O5 Fe1 102.03(11) . .
Ge1 O5 K1 104.8(2) . 2_656
Fe1 O5 K1 111.94(12) . 2_656
Ge1 O5 K1 101.4(2) . 1_554
Fe1 O5 K1 120.71(13) . 1_554
K1 O5 K1 8.77(16) 2_656 1_554
Ge1 O5 HO5 113(5) . .
Fe1 O5 HO5 120(5) . .
K1 O5 HO5 104(5) 2_656 .
K1 O5 HO5 98(5) 1_554 .
K1 K1 O4 85(2) 2_657 .
K1 K1 O4 85(2) 2_657 2_657
O4 K1 O4 170.12(19) . 2_657
K1 K1 O2 144(3) 2_657 2_557
O4 K1 O2 107.7(3) . 2_557
O4 K1 O2 80.5(2) 2_657 2_557
K1 K1 O5 96(3) 2_657 2_656
O4 K1 O5 53.1(2) . 2_656
O4 K1 O5 128.2(4) 2_657 2_656
O2 K1 O5 118.8(3) 2_557 2_656
K1 K1 O2 99(2) 2_657 2_657
O4 K1 O2 132.3(4) . 2_657
O4 K1 O2 49.87(17) 2_657 2_657
O2 K1 O2 96.3(2) 2_557 2_657
O5 K1 O2 79.2(3) 2_656 2_657
K1 K1 O5 75(3) 2_657 1_556
O4 K1 O5 124.8(4) . 1_556
O4 K1 O5 52.1(2) 2_657 1_556
O2 K1 O5 69.8(2) 2_557 1_556
O5 K1 O5 171.23(16) 2_656 1_556
O2 K1 O5 101.9(3) 2_657 1_556
K1 K1 O2 72(2) 2_657 .
O4 K1 O2 48.60(17) . .
O4 K1 O2 127.4(4) 2_657 .
O2 K1 O2 90.9(3) 2_557 .
O5 K1 O2 101.4(3) 2_656 .
O2 K1 O2 171.40(18) 2_657 .
O5 K1 O2 76.2(2) 1_556 .
K1 K1 O3 151(3) 2_657 1_545
O4 K1 O3 73.7(2) . 1_545
O4 K1 O3 115.5(2) 2_657 1_545
O2 K1 O3 63.90(12) 2_557 1_545
O5 K1 O3 55.06(18) 2_656 1_545
O2 K1 O3 81.4(2) 2_657 1_545
O5 K1 O3 133.7(2) 1_556 1_545
O2 K1 O3 106.1(3) . 1_545
K1 K1 O2 31(2) 2_657 1_655
O4 K1 O2 73.76(18) . 1_655
O4 K1 O2 97.6(2) 2_657 1_655
O2 K1 O2 175.2(4) 2_557 1_655
O5 K1 O2 65.82(18) 2_656 1_655
O2 K1 O2 85.8(2) 2_657 1_655
O5 K1 O2 105.5(2) 1_556 1_655
O2 K1 O2 86.65(16) . 1_655
O3 K1 O2 120.8(3) 1_545 1_655
K1 K1 P1 99(2) 2_657 2_657
O4 K1 P1 158.2(4) . 2_657
O4 K1 P1 25.73(10) 2_657 2_657
O2 K1 P1 81.44(19) 2_557 2_657
O5 K1 P1 105.1(3) 2_656 2_657
O2 K1 P1 26.03(9) 2_657 2_657
O5 K1 P1 76.8(2) 1_556 2_657
O2 K1 P1 152.9(4) . 2_657
O3 K1 P1 93.9(2) 1_545 2_657
O2 K1 P1 98.8(2) 1_655 2_657
K1 K1 P1 73(2) 2_657 .
O4 K1 P1 24.19(10) . .
O4 K1 P1 149.6(3) 2_657 .
O2 K1 P1 104.5(3) 2_557 .
O5 K1 P1 76.2(2) 2_656 .
O2 K1 P1 153.3(3) 2_657 .
O5 K1 P1 100.8(3) 1_556 .
O2 K1 P1 25.20(9) . .
O3 K1 P1 92.9(2) 1_545 .
O2 K1 P1 74.80(15) 1_655 .
P1 K1 P1 172.48(17) 2_657 .

loop_
_geom_bond_atom_site_label_1
_geom_bond_atom_site_label_2
_geom_bond_distance
_geom_bond_site_symmetry_2
Ge1 O5 1.848(2) 2_656
Ge1 O5 1.848(2) .
Ge1 O1 1.905(2) 2_656
Ge1 O1 1.905(2) .
Ge1 O4 1.910(3) 2_656
Ge1 O4 1.910(3) .
Ge1 K1 3.914(10) 2_657
Ge1 K1 3.914(10) 1_554
Ge1 K1 3.917(10) .
Ge1 K1 3.917(10) 2_656
Fe1 O3 2.058(3) .
Fe1 O3 2.059(3) 2_666
Fe1 O5 2.148(2) 2_666
Fe1 O5 2.148(2) .
Fe1 O1 2.178(2) 2_666
Fe1 O1 2.178(2) .
P1 O3 1.505(3) .
P1 O2 1.533(3) .
P1 O4 1.559(3) .
P1 O1 1.572(3) 1_455
P1 K1 3.486(9) 2_657
P1 K1 3.592(9) .
O1 P1 1.572(3) 1_655
O2 K1 2.951(6) 2_557
O2 K1 3.028(10) 2_657
O2 K1 3.141(10) .
O2 K1 3.346(6) 1_455
O2 HO2 0.82(2) .
O3 K1 3.311(8) 1_565
O4 K1 2.763(10) .
O4 K1 2.764(10) 2_657
O5 K1 3.015(11) 2_656
O5 K1 3.103(11) 1_554
O5 HO5 0.81(2) .
K1 K1 0.476(9) 2_657
K1 O4 2.764(10) 2_657
K1 O2 2.951(6) 2_557
K1 O5 3.015(11) 2_656
K1 O2 3.028(10) 2_657
K1 O5 3.103(11) 1_556
K1 O3 3.311(8) 1_545
K1 O2 3.346(6) 1_655
K1 P1 3.486(9) 2_657
